data_4071124
loop_
_publ_author_name
'Montigny, Fr\'ed\'eric de'
'Argouarch, Gilles'
'Roisnel, Thierry'
'Toupet, Loic'
'Lapinte, Claude'
'Lam, Sally Chan-Fung'
'Tao, Chi-Hang'
'Yam, Vivian Wing-Wah'

_publ_section_title
;
 Syntheses, Structures, and Properties of Some Piano-Stool Iron Acetylides
 Bearing a Functional Anthracenyl Group
;
_journal_issue 8
_journal_name_full Organometallics
_journal_page_first 1912
_journal_paper_doi 10.1021/om701278e
_journal_volume 27
_journal_year 2008
_chemical_formula_sum 'C55 H51 Cl4 Fe N P2'
_chemical_formula_weight 985.56
_chemical_name_systematic
;
 ?
;
_space_group_IT_number 33
_symmetry_cell_setting orthorhombic
_symmetry_space_group_name_Hall 'P 2c -2n'
_symmetry_space_group_name_H-M 'P n a 21'
_atom_sites_solution_hydrogens geom
_atom_sites_solution_primary direct
_atom_sites_solution_secondary difmap
_audit_creation_method SHELXL-97
_cell_angle_alpha 90.00
_cell_angle_beta 90.00
_cell_angle_gamma 90.00
_cell_formula_units_Z 4
_cell_length_a 17.4990(2)
_cell_length_b 15.7403(2)
_cell_length_c 17.3715(2)
_cell_measurement_temperature 120(1)
_cell_volume 4784.80(10)
_computing_structure_refinement 'SHELXL-97 (Sheldrick, 1997)'
_computing_structure_solution 'SHELXS-97 (Sheldrick, 1990)'
_diffrn_ambient_temperature 293(2)
_diffrn_measured_fraction_theta_full 0.998
_diffrn_measured_fraction_theta_max 0.998
_diffrn_radiation_monochromator graphite
_diffrn_radiation_source 'fine-focus sealed tube'
_diffrn_radiation_type MoK\a
_diffrn_radiation_wavelength 0.71069
_diffrn_reflns_av_R_equivalents 0.0000
_diffrn_reflns_av_sigmaI/netI 0.0195
_diffrn_reflns_limit_h_max 22
_diffrn_reflns_limit_h_min 0
_diffrn_reflns_limit_k_max 20
_diffrn_reflns_limit_k_min 0
_diffrn_reflns_limit_l_max 22
_diffrn_reflns_limit_l_min 0
_diffrn_reflns_number 5666
_diffrn_reflns_theta_full 27.49
_diffrn_reflns_theta_max 27.49
_diffrn_reflns_theta_min 2.59
_exptl_absorpt_coefficient_mu 0.644
_exptl_crystal_colour blue
_exptl_crystal_density_diffrn 1.368
_exptl_crystal_density_method 'not measured'
_exptl_crystal_description block
_exptl_crystal_F_000 2048
_exptl_crystal_size_max 0.42
_exptl_crystal_size_mid 0.33
_exptl_crystal_size_min 0.33
_refine_diff_density_max 0.596
_refine_diff_density_min -0.549
_refine_diff_density_rms 0.058
_refine_ls_abs_structure_details 'Flack H D (1983), Acta Cryst. A39, 876-881'
_refine_ls_abs_structure_Flack 0.072(14)
_refine_ls_extinction_method none
_refine_ls_goodness_of_fit_ref 1.044
_refine_ls_hydrogen_treatment mixed
_refine_ls_matrix_type full
_refine_ls_number_parameters 568
_refine_ls_number_reflns 5666
_refine_ls_number_restraints 1
_refine_ls_restrained_S_all 1.044
_refine_ls_R_factor_all 0.0347
_refine_ls_R_factor_gt 0.0329
_refine_ls_shift/su_max 0.001
_refine_ls_shift/su_mean 0.000
_refine_ls_structure_factor_coef Fsqd
_refine_ls_weighting_details 'calc w=1/[\s^2^(Fo^2^)+(0.0583P)^2^+2.9257P] where P=(Fo^2^+2Fc^2^)/3'
_refine_ls_weighting_scheme calc
_refine_ls_wR_factor_gt 0.0889
_refine_ls_wR_factor_ref 0.0915
_reflns_number_gt 5484
_reflns_number_total 5666
_reflns_threshold_expression >2sigma(I)
_cod_data_source_file om701278e-file002.cif
_cod_data_source_block ga152
_cod_depositor_comments
;
The following automatic conversions were performed:

'_symmetry_cell_setting' value 'Orthorhombic' changed to
'orthorhombic' according to
/home/saulius/struct/CIF-dictionaries/cif_core.dic dictionary named
'cif_core.dic' version 2.4.1 from 2010-06-29.

Automatic conversion script
Id: cif_fix_values 1715 2011-07-08 13:25:40Z adriana 
;
_cod_original_sg_symbol_H-M Pna21
_cod_database_code 4071124

loop_
_symmetry_equiv_pos_as_xyz
'x, y, z'
'-x, -y, z+1/2'
'-x+1/2, y+1/2, z+1/2'
'x+1/2, -y+1/2, z'

loop_
_atom_site_label
_atom_site_type_symbol
_atom_site_fract_x
_atom_site_fract_y
_atom_site_fract_z
_atom_site_U_iso_or_equiv
_atom_site_adp_type
_atom_site_occupancy
_atom_site_symmetry_multiplicity
_atom_site_calc_flag
_atom_site_refinement_flags
Cl1 Cl 0.76936(5) 0.43462(6) 0.57325(6) 0.0404(2) Uani 1 1 d .
Cl2 Cl 0.61248(5) 0.49911(6) 0.56462(6) 0.0392(2) Uani 1 1 d .
Cl3 Cl 0.80164(7) 0.67966(9) 0.70349(10) 0.0691(4) Uani 1 1 d .
Cl4 Cl 0.68712(9) 0.71039(7) 0.82287(9) 0.0651(4) Uani 1 1 d .
C54 C 0.7094(2) 0.5242(2) 0.5798(3) 0.0463(10) Uani 1 1 d .
H54A H 0.7254 0.5659 0.5420 0.056 Uiso 1 1 calc R
H54B H 0.7151 0.5496 0.6304 0.056 Uiso 1 1 calc R
C55 C 0.7236(2) 0.7415(3) 0.7338(3) 0.0483(10) Uani 1 1 d .
H55A H 0.7394 0.8005 0.7369 0.058 Uiso 1 1 calc R
H55B H 0.6833 0.7377 0.6955 0.058 Uiso 1 1 calc R
Fe1 Fe 0.597281(19) 0.11354(2) 0.73810(2) 0.01437(9) Uani 1 1 d .
P1 P 0.67565(4) 0.21946(4) 0.75627(4) 0.01521(14) Uani 1 1 d .
P2 P 0.60002(4) 0.15020(4) 0.61702(4) 0.01592(14) Uani 1 1 d .
N1 N 1.0600(2) -0.2381(2) 0.63859(19) 0.0427(8) Uani 1 1 d .
C1 C 0.54915(17) 0.00329(19) 0.79199(18) 0.0219(6) Uani 1 1 d .
C2 C 0.49379(15) 0.04243(18) 0.74358(18) 0.0207(5) Uani 1 1 d .
C3 C 0.48089(16) 0.12700(19) 0.77163(17) 0.0207(6) Uani 1 1 d .
C4 C 0.52779(16) 0.13937(19) 0.83737(17) 0.0192(5) Uani 1 1 d .
C5 C 0.57191(17) 0.06352(18) 0.84893(17) 0.0201(5) Uani 1 1 d .
C6 C 0.5745(2) -0.0877(2) 0.7888(2) 0.0294(7) Uani 1 1 d .
H6A H 0.5513 -0.1151 0.7453 0.044 Uiso 1 1 calc R
H6B H 0.5593 -0.1162 0.8352 0.044 Uiso 1 1 calc R
H6C H 0.6291 -0.0899 0.7838 0.044 Uiso 1 1 calc R
C7 C 0.44597(19) -0.0015(2) 0.6836(2) 0.0308(7) Uani 1 1 d .
H7A H 0.4134 0.0392 0.6589 0.046 Uiso 1 1 calc R
H7B H 0.4152 -0.0445 0.7078 0.046 Uiso 1 1 calc R
H7C H 0.4788 -0.0274 0.6460 0.046 Uiso 1 1 calc R
C8 C 0.41706(16) 0.1835(2) 0.7436(2) 0.0269(6) Uani 1 1 d .
H8A H 0.3951 0.1596 0.6978 0.040 Uiso 1 1 calc R
H8B H 0.4369 0.2390 0.7324 0.040 Uiso 1 1 calc R
H8C H 0.3785 0.1878 0.7827 0.040 Uiso 1 1 calc R
C9 C 0.52441(19) 0.2116(2) 0.89350(18) 0.0250(6) Uani 1 1 d .
H9A H 0.5627 0.2038 0.9324 0.038 Uiso 1 1 calc R
H9B H 0.4748 0.2131 0.9171 0.038 Uiso 1 1 calc R
H9C H 0.5335 0.2641 0.8669 0.038 Uiso 1 1 calc R
C10 C 0.62391(19) 0.0467(2) 0.91573(19) 0.0271(6) Uani 1 1 d .
H10A H 0.6301 0.0979 0.9452 0.041 Uiso 1 1 calc R
H10B H 0.6728 0.0283 0.8971 0.041 Uiso 1 1 calc R
H10C H 0.6022 0.0033 0.9477 0.041 Uiso 1 1 calc R
C11 C 0.73595(16) 0.22586(19) 0.66975(17) 0.0187(5) Uani 1 1 d .
H11A H 0.7650 0.2784 0.6699 0.022 Uiso 1 1 calc R
H11B H 0.7715 0.1786 0.6684 0.022 Uiso 1 1 calc R
C12 C 0.68295(17) 0.2228(2) 0.59971(18) 0.0218(6) Uani 1 1 d .
H12A H 0.7114 0.2032 0.5552 0.026 Uiso 1 1 calc R
H12B H 0.6642 0.2796 0.5887 0.026 Uiso 1 1 calc R
C13 C 0.64268(17) 0.33093(18) 0.76372(16) 0.0194(5) Uani 1 1 d .
C14 C 0.69475(18) 0.39752(19) 0.77408(19) 0.0239(6) Uani 1 1 d .
H14 H 0.7465 0.3856 0.7797 0.029 Uiso 1 1 calc R
C15 C 0.6696(2) 0.48135(19) 0.77600(19) 0.0268(6) Uani 1 1 d .
H15 H 0.7046 0.5252 0.7825 0.032 Uiso 1 1 calc R
C16 C 0.5924(2) 0.5000(2) 0.7683(2) 0.0293(7) Uani 1 1 d .
H16 H 0.5758 0.5561 0.7701 0.035 Uiso 1 1 calc R
C17 C 0.54002(19) 0.4348(2) 0.75791(18) 0.0264(6) Uani 1 1 d .
H17 H 0.4884 0.4471 0.7521 0.032 Uiso 1 1 calc R
C18 C 0.56539(17) 0.35028(19) 0.75616(17) 0.0213(6) Uani 1 1 d .
H18 H 0.5301 0.3066 0.7499 0.026 Uiso 1 1 calc R
C19 C 0.74199(16) 0.21272(18) 0.83768(17) 0.0180(5) Uani 1 1 d .
C20 C 0.72909(18) 0.2591(2) 0.90522(18) 0.0237(6) Uani 1 1 d .
H20 H 0.6885 0.2972 0.9072 0.028 Uiso 1 1 calc R
C21 C 0.7758(2) 0.2492(2) 0.96920(19) 0.0299(7) Uani 1 1 d .
H21 H 0.7664 0.2807 1.0135 0.036 Uiso 1 1 calc R
C22 C 0.8366(2) 0.1922(2) 0.9669(2) 0.0311(7) Uani 1 1 d .
H22 H 0.8682 0.1856 1.0096 0.037 Uiso 1 1 calc R
C23 C 0.84988(19) 0.1453(2) 0.9008(2) 0.0282(7) Uani 1 1 d .
H23 H 0.8906 0.1074 0.8992 0.034 Uiso 1 1 calc R
C24 C 0.80282(18) 0.15453(19) 0.83677(19) 0.0226(6) Uani 1 1 d .
H24 H 0.8117 0.1219 0.7930 0.027 Uiso 1 1 calc R
C25 C 0.61251(17) 0.0673(2) 0.54428(17) 0.0205(6) Uani 1 1 d .
C26 C 0.60408(16) -0.01766(19) 0.56406(19) 0.0223(6) Uani 1 1 d .
H26 H 0.5941 -0.0322 0.6150 0.027 Uiso 1 1 calc R
C27 C 0.61031(19) -0.0816(2) 0.5087(2) 0.0276(7) Uani 1 1 d .
H27 H 0.6039 -0.1382 0.5225 0.033 Uiso 1 1 calc R
C28 C 0.62623(19) -0.0597(2) 0.4327(2) 0.0294(7) Uani 1 1 d .
H28 H 0.6311 -0.1020 0.3957 0.035 Uiso 1 1 calc R
C29 C 0.63487(19) 0.0250(2) 0.41206(19) 0.0298(7) Uani 1 1 d .
H29 H 0.6452 0.0392 0.3612 0.036 Uiso 1 1 calc R
C30 C 0.62811(19) 0.0883(2) 0.46701(18) 0.0261(6) Uani 1 1 d .
H30 H 0.6339 0.1449 0.4529 0.031 Uiso 1 1 calc R
C31 C 0.52024(16) 0.20855(19) 0.57234(17) 0.0191(5) Uani 1 1 d .
C32 C 0.46440(17) 0.1658(2) 0.53001(19) 0.0239(6) Uani 1 1 d .
H32 H 0.4690 0.1076 0.5220 0.029 Uiso 1 1 calc R
C33 C 0.40158(17) 0.2093(2) 0.4995(2) 0.0277(7) Uani 1 1 d .
H33 H 0.3653 0.1801 0.4707 0.033 Uiso 1 1 calc R
C34 C 0.39339(18) 0.2957(2) 0.5120(2) 0.0296(7) Uani 1 1 d .
H34 H 0.3512 0.3244 0.4924 0.035 Uiso 1 1 calc R
C35 C 0.44788(19) 0.3388(2) 0.55369(19) 0.0277(6) Uani 1 1 d .
H35 H 0.4425 0.3968 0.5621 0.033 Uiso 1 1 calc R
C36 C 0.51110(18) 0.2958(2) 0.58333(17) 0.0225(6) Uani 1 1 d .
H36 H 0.5478 0.3258 0.6109 0.027 Uiso 1 1 calc R
C37 C 0.68535(17) 0.04832(18) 0.71963(16) 0.0191(5) Uani 1 1 d .
C38 C 0.74263(17) 0.00432(19) 0.70841(18) 0.0208(5) Uani 1 1 d .
C39 C 0.81031(16) -0.04324(18) 0.69496(17) 0.0187(5) Uani 1 1 d .
C40 C 0.84816(16) -0.08591(18) 0.75643(17) 0.0200(5) Uani 1 1 d .
C41 C 0.81973(19) -0.0821(2) 0.83339(19) 0.0258(6) Uani 1 1 d .
H41 H 0.7768 -0.0492 0.8439 0.031 Uiso 1 1 calc R
C42 C 0.8541(2) -0.1255(2) 0.8918(2) 0.0320(7) Uani 1 1 d .
H42 H 0.8339 -0.1228 0.9413 0.038 Uiso 1 1 calc R
C43 C 0.9203(2) -0.1748(2) 0.8776(2) 0.0300(7) Uani 1 1 d .
H43 H 0.9437 -0.2039 0.9178 0.036 Uiso 1 1 calc R
C44 C 0.95011(19) -0.1797(2) 0.80473(19) 0.0259(6) Uani 1 1 d .
H44 H 0.9940 -0.2117 0.7961 0.031 Uiso 1 1 calc R
C45 C 0.91487(16) -0.13663(18) 0.7422(2) 0.0207(5) Uani 1 1 d .
C46 C 0.94334(16) -0.1429(2) 0.66614(18) 0.0216(6) Uani 1 1 d .
C47 C 0.90797(16) -0.09978(19) 0.60457(18) 0.0201(6) Uani 1 1 d .
C48 C 0.93612(18) -0.1056(2) 0.52755(18) 0.0238(6) Uani 1 1 d .
H48 H 0.9792 -0.1384 0.5175 0.029 Uiso 1 1 calc R
C49 C 0.90095(17) -0.0641(2) 0.46864(19) 0.0245(6) Uani 1 1 d .
H49 H 0.9206 -0.0681 0.4190 0.029 Uiso 1 1 calc R
C50 C 0.83467(18) -0.0150(2) 0.48234(19) 0.0242(6) Uani 1 1 d .
H50 H 0.8105 0.0125 0.4417 0.029 Uiso 1 1 calc R
C51 C 0.80595(17) -0.00783(19) 0.55544(18) 0.0208(6) Uani 1 1 d .
H51 H 0.7625 0.0250 0.5638 0.025 Uiso 1 1 calc R
C52 C 0.84125(16) -0.04960(17) 0.61883(18) 0.0181(5) Uani 1 1 d .
C53 C 1.00850(19) -0.1954(2) 0.6509(2) 0.0297(7) Uani 1 1 d .

loop_
_atom_site_aniso_label
_atom_site_aniso_U_11
_atom_site_aniso_U_22
_atom_site_aniso_U_33
_atom_site_aniso_U_23
_atom_site_aniso_U_13
_atom_site_aniso_U_12
Cl1 0.0367(4) 0.0394(5) 0.0451(5) 0.0101(4) -0.0034(4) -0.0005(4)
Cl2 0.0357(4) 0.0410(5) 0.0407(5) 0.0052(4) 0.0052(4) -0.0006(4)
Cl3 0.0467(6) 0.0614(7) 0.0990(11) -0.0309(8) 0.0142(6) -0.0135(5)
Cl4 0.0894(10) 0.0380(5) 0.0679(8) -0.0091(5) 0.0223(7) -0.0050(6)
C54 0.045(2) 0.0289(18) 0.065(3) 0.0092(18) -0.011(2) -0.0083(16)
C55 0.040(2) 0.041(2) 0.065(3) 0.002(2) 0.002(2) -0.0082(16)
Fe1 0.01273(16) 0.01504(17) 0.01535(17) 0.00031(15) 0.00021(15) -0.00021(12)
P1 0.0142(3) 0.0155(3) 0.0160(3) 0.0001(2) -0.0005(2) -0.0005(2)
P2 0.0158(3) 0.0172(3) 0.0148(3) 0.0000(3) -0.0011(2) -0.0003(2)
N1 0.0481(19) 0.0496(19) 0.0303(16) 0.0091(14) 0.0093(14) 0.0236(16)
C1 0.0220(14) 0.0226(14) 0.0211(13) 0.0028(11) 0.0036(11) -0.0049(11)
C2 0.0161(11) 0.0241(13) 0.0219(13) -0.0007(12) 0.0017(11) -0.0050(10)
C3 0.0127(12) 0.0268(14) 0.0225(14) 0.0019(11) 0.0040(11) -0.0021(10)
C4 0.0162(12) 0.0232(13) 0.0183(12) 0.0018(11) 0.0046(10) -0.0005(10)
C5 0.0209(13) 0.0220(13) 0.0175(13) 0.0041(11) 0.0029(11) -0.0013(11)
C6 0.0376(18) 0.0172(13) 0.0335(16) 0.0039(12) 0.0034(15) -0.0018(12)
C7 0.0228(14) 0.0397(19) 0.0299(16) -0.0019(13) -0.0021(13) -0.0120(13)
C8 0.0174(12) 0.0313(15) 0.0321(16) 0.0073(15) 0.0045(13) 0.0009(11)
C9 0.0258(15) 0.0262(15) 0.0231(14) -0.0032(12) 0.0056(12) -0.0031(12)
C10 0.0278(15) 0.0323(16) 0.0211(14) 0.0057(12) -0.0017(12) -0.0045(13)
C11 0.0173(12) 0.0195(13) 0.0194(13) 0.0006(10) 0.0009(10) -0.0007(10)
C12 0.0205(13) 0.0264(14) 0.0184(13) 0.0025(11) 0.0011(11) -0.0032(11)
C13 0.0232(13) 0.0171(12) 0.0180(12) 0.0001(10) -0.0007(10) 0.0005(10)
C14 0.0235(14) 0.0187(13) 0.0296(16) 0.0003(11) -0.0021(12) -0.0003(11)
C15 0.0363(17) 0.0156(13) 0.0283(16) -0.0004(11) 0.0010(13) -0.0023(12)
C16 0.0423(19) 0.0188(14) 0.0268(16) 0.0017(12) 0.0003(13) 0.0081(12)
C17 0.0290(14) 0.0260(14) 0.0243(15) 0.0004(12) -0.0010(12) 0.0096(12)
C18 0.0217(13) 0.0227(13) 0.0196(13) 0.0000(10) -0.0015(11) 0.0016(10)
C19 0.0179(12) 0.0173(12) 0.0187(13) 0.0020(10) -0.0007(10) -0.0039(10)
C20 0.0230(14) 0.0255(14) 0.0226(14) -0.0012(12) -0.0032(12) -0.0055(11)
C21 0.0387(17) 0.0294(16) 0.0217(14) -0.0010(13) -0.0062(14) -0.0072(13)
C22 0.0360(17) 0.0309(17) 0.0265(16) 0.0078(13) -0.0155(14) -0.0119(13)
C23 0.0249(15) 0.0246(15) 0.0351(17) 0.0069(13) -0.0096(13) -0.0026(12)
C24 0.0229(14) 0.0187(13) 0.0261(15) 0.0035(11) -0.0043(12) -0.0012(11)
C25 0.0185(12) 0.0246(14) 0.0182(13) -0.0041(11) -0.0025(10) 0.0020(11)
C26 0.0220(13) 0.0230(14) 0.0218(14) -0.0058(12) -0.0026(11) -0.0004(10)
C27 0.0268(15) 0.0247(15) 0.0313(17) -0.0080(13) -0.0049(13) -0.0005(12)
C28 0.0261(15) 0.0362(17) 0.0259(16) -0.0141(13) -0.0030(12) 0.0042(13)
C29 0.0282(16) 0.0426(19) 0.0188(14) -0.0066(14) -0.0012(12) 0.0041(14)
C30 0.0285(15) 0.0300(16) 0.0199(14) 0.0005(12) -0.0020(12) 0.0053(12)
C31 0.0175(13) 0.0223(13) 0.0176(12) 0.0037(10) 0.0013(10) 0.0010(10)
C32 0.0205(13) 0.0234(14) 0.0279(15) 0.0015(12) -0.0037(12) 0.0003(11)
C33 0.0207(14) 0.0309(16) 0.0316(17) 0.0033(14) -0.0064(12) 0.0001(11)
C34 0.0215(14) 0.0342(17) 0.0329(17) 0.0048(14) -0.0039(13) 0.0077(12)
C35 0.0321(16) 0.0228(14) 0.0282(16) 0.0009(12) -0.0014(13) 0.0053(12)
C36 0.0237(14) 0.0251(14) 0.0187(13) 0.0003(11) -0.0024(11) 0.0010(11)
C37 0.0233(13) 0.0164(12) 0.0177(13) 0.0005(10) -0.0015(10) -0.0026(10)
C38 0.0217(13) 0.0198(13) 0.0208(13) -0.0011(11) -0.0016(11) 0.0011(10)
C39 0.0190(12) 0.0152(12) 0.0219(14) -0.0033(10) 0.0003(10) -0.0002(10)
C40 0.0211(12) 0.0184(12) 0.0206(14) -0.0015(11) 0.0003(11) -0.0008(10)
C41 0.0271(15) 0.0257(15) 0.0244(15) -0.0037(12) 0.0032(12) 0.0026(12)
C42 0.0393(19) 0.0357(17) 0.0209(15) 0.0006(13) 0.0038(13) 0.0020(15)
C43 0.0355(17) 0.0317(17) 0.0226(15) 0.0042(13) -0.0024(13) 0.0026(14)
C44 0.0271(15) 0.0243(14) 0.0263(15) 0.0037(12) -0.0007(12) 0.0028(12)
C45 0.0203(12) 0.0193(12) 0.0225(14) -0.0011(13) 0.0016(12) -0.0001(10)
C46 0.0171(12) 0.0229(14) 0.0247(15) -0.0001(12) 0.0007(11) 0.0029(11)
C47 0.0201(13) 0.0198(13) 0.0204(14) -0.0012(11) 0.0003(11) 0.0014(10)
C48 0.0221(14) 0.0263(14) 0.0229(14) -0.0030(12) 0.0042(12) 0.0025(11)
C49 0.0268(15) 0.0261(15) 0.0208(14) -0.0016(12) 0.0016(11) -0.0013(11)
C50 0.0244(14) 0.0261(15) 0.0222(14) 0.0009(12) -0.0054(12) -0.0013(12)
C51 0.0199(13) 0.0207(13) 0.0218(14) 0.0011(11) -0.0022(11) -0.0005(10)
C52 0.0163(12) 0.0170(12) 0.0212(13) -0.0023(11) -0.0003(11) -0.0020(10)
C53 0.0257(15) 0.0387(17) 0.0246(14) 0.0037(13) 0.0030(13) 0.0060(14)

loop_
_atom_type_symbol
_atom_type_description
_atom_type_scat_dispersion_real
_atom_type_scat_dispersion_imag
_atom_type_scat_source
C C 0.0033 0.0016 'International Tables Vol C Tables 4.2.6.8 and 6.1.1.4'
H H 0.0000 0.0000 'International Tables Vol C Tables 4.2.6.8 and 6.1.1.4'
N N 0.0061 0.0033 'International Tables Vol C Tables 4.2.6.8 and 6.1.1.4'
P P 0.1023 0.0942 'International Tables Vol C Tables 4.2.6.8 and 6.1.1.4'
Cl Cl 0.1484 0.1585 'International Tables Vol C Tables 4.2.6.8 and 6.1.1.4'
Fe Fe 0.3463 0.8444 'International Tables Vol C Tables 4.2.6.8 and 6.1.1.4'

loop_
_geom_angle_atom_site_label_1
_geom_angle_atom_site_label_2
_geom_angle_atom_site_label_3
_geom_angle
Cl1 C54 Cl2 112.6(2)
Cl1 C54 H54A 109.1
Cl2 C54 H54A 109.1
Cl1 C54 H54B 109.1
Cl2 C54 H54B 109.1
H54A C54 H54B 107.8
Cl4 C55 Cl3 113.2(3)
Cl4 C55 H55A 108.9
Cl3 C55 H55A 108.9
Cl4 C55 H55B 108.9
Cl3 C55 H55B 108.9
H55A C55 H55B 107.8
C37 Fe1 C5 97.10(12)
C37 Fe1 C3 152.32(12)
C5 Fe1 C3 65.76(11)
C37 Fe1 C2 114.68(11)
C5 Fe1 C2 65.65(12)
C3 Fe1 C2 39.38(11)
C37 Fe1 C1 87.39(12)
C5 Fe1 C1 39.03(11)
C3 Fe1 C1 65.50(11)
C2 Fe1 C1 38.88(12)
C37 Fe1 C4 134.78(12)
C5 Fe1 C4 39.24(11)
C3 Fe1 C4 38.76(11)
C2 Fe1 C4 65.33(11)
C1 Fe1 C4 65.20(11)
C37 Fe1 P2 87.81(9)
C5 Fe1 P2 167.22(8)
C3 Fe1 P2 104.98(9)
C2 Fe1 P2 101.58(9)
C1 Fe1 P2 130.06(9)
C4 Fe1 P2 137.40(8)
C37 Fe1 P1 85.80(9)
C5 Fe1 P1 106.45(8)
C3 Fe1 P1 119.06(9)
C2 Fe1 P1 158.29(8)
C1 Fe1 P1 143.35(9)
C4 Fe1 P1 95.46(8)
P2 Fe1 P1 85.61(3)
C19 P1 C11 105.68(13)
C19 P1 C13 101.44(13)
C11 P1 C13 100.60(13)
C19 P1 Fe1 117.75(9)
C11 P1 Fe1 106.52(10)
C13 P1 Fe1 122.58(10)
C25 P2 C31 98.93(14)
C25 P2 C12 103.42(14)
C31 P2 C12 102.44(14)
C25 P2 Fe1 118.66(10)
C31 P2 Fe1 121.42(10)
C12 P2 Fe1 109.48(10)
C2 C1 C5 108.2(3)
C2 C1 C6 126.4(3)
C5 C1 C6 125.3(3)
C2 C1 Fe1 70.06(16)
C5 C1 Fe1 69.83(16)
C6 C1 Fe1 129.8(2)
C1 C2 C3 107.9(3)
C1 C2 C7 126.1(3)
C3 C2 C7 125.0(3)
C1 C2 Fe1 71.06(16)
C3 C2 Fe1 70.23(15)
C7 C2 Fe1 133.1(2)
C4 C3 C2 108.0(3)
C4 C3 C8 127.4(3)
C2 C3 C8 123.6(3)
C4 C3 Fe1 71.38(16)
C2 C3 Fe1 70.39(15)
C8 C3 Fe1 132.7(2)
C3 C4 C5 108.0(3)
C3 C4 C9 127.2(3)
C5 C4 C9 124.1(3)
C3 C4 Fe1 69.86(16)
C5 C4 Fe1 69.56(16)
C9 C4 Fe1 133.5(2)
C1 C5 C4 107.8(3)
C1 C5 C10 126.1(3)
C4 C5 C10 125.6(3)
C1 C5 Fe1 71.14(17)
C4 C5 Fe1 71.20(16)
C10 C5 Fe1 129.8(2)
C1 C6 H6A 109.5
C1 C6 H6B 109.5
H6A C6 H6B 109.5
C1 C6 H6C 109.5
H6A C6 H6C 109.5
H6B C6 H6C 109.5
C2 C7 H7A 109.5
C2 C7 H7B 109.5
H7A C7 H7B 109.5
C2 C7 H7C 109.5
H7A C7 H7C 109.5
H7B C7 H7C 109.5
C3 C8 H8A 109.5
C3 C8 H8B 109.5
H8A C8 H8B 109.5
C3 C8 H8C 109.5
H8A C8 H8C 109.5
H8B C8 H8C 109.5
C4 C9 H9A 109.5
C4 C9 H9B 109.5
H9A C9 H9B 109.5
C4 C9 H9C 109.5
H9A C9 H9C 109.5
H9B C9 H9C 109.5
C5 C10 H10A 109.5
C5 C10 H10B 109.5
H10A C10 H10B 109.5
C5 C10 H10C 109.5
H10A C10 H10C 109.5
H10B C10 H10C 109.5
C12 C11 P1 107.47(19)
C12 C11 H11A 110.2
P1 C11 H11A 110.2
C12 C11 H11B 110.2
P1 C11 H11B 110.2
H11A C11 H11B 108.5
C11 C12 P2 111.2(2)
C11 C12 H12A 109.4
P2 C12 H12A 109.4
C11 C12 H12B 109.4
P2 C12 H12B 109.4
H12A C12 H12B 108.0
C18 C13 C14 118.7(3)
C18 C13 P1 120.2(2)
C14 C13 P1 121.0(2)
C15 C14 C13 120.4(3)
C15 C14 H14 119.8
C13 C14 H14 119.8
C16 C15 C14 120.4(3)
C16 C15 H15 119.8
C14 C15 H15 119.8
C15 C16 C17 119.9(3)
C15 C16 H16 120.0
C17 C16 H16 120.0
C16 C17 C18 119.7(3)
C16 C17 H17 120.2
C18 C17 H17 120.2
C13 C18 C17 120.9(3)
C13 C18 H18 119.6
C17 C18 H18 119.6
C20 C19 C24 118.1(3)
C20 C19 P1 121.0(2)
C24 C19 P1 120.6(2)
C21 C20 C19 121.2(3)
C21 C20 H20 119.4
C19 C20 H20 119.4
C20 C21 C22 120.0(3)
C20 C21 H21 120.0
C22 C21 H21 120.0
C23 C22 C21 119.6(3)
C23 C22 H22 120.2
C21 C22 H22 120.2
C22 C23 C24 120.6(3)
C22 C23 H23 119.7
C24 C23 H23 119.7
C23 C24 C19 120.5(3)
C23 C24 H24 119.8
C19 C24 H24 119.8
C26 C25 C30 118.9(3)
C26 C25 P2 120.2(2)
C30 C25 P2 120.9(2)
C25 C26 C27 121.0(3)
C25 C26 H26 119.5
C27 C26 H26 119.5
C28 C27 C26 119.4(3)
C28 C27 H27 120.3
C26 C27 H27 120.3
C29 C28 C27 120.3(3)
C29 C28 H28 119.9
C27 C28 H28 119.9
C30 C29 C28 120.2(3)
C30 C29 H29 119.9
C28 C29 H29 119.9
C29 C30 C25 120.3(3)
C29 C30 H30 119.9
C25 C30 H30 119.9
C36 C31 C32 117.8(3)
C36 C31 P2 121.3(2)
C32 C31 P2 120.8(2)
C31 C32 C33 120.9(3)
C31 C32 H32 119.5
C33 C32 H32 119.5
C34 C33 C32 120.1(3)
C34 C33 H33 119.9
C32 C33 H33 119.9
C35 C34 C33 119.7(3)
C35 C34 H34 120.1
C33 C34 H34 120.1
C34 C35 C36 120.3(3)
C34 C35 H35 119.9
C36 C35 H35 119.9
C31 C36 C35 121.2(3)
C31 C36 H36 119.4
C35 C36 H36 119.4
C38 C37 Fe1 178.8(3)
C37 C38 C39 177.7(3)
C38 C39 C40 120.8(3)
C38 C39 C52 120.3(3)
C40 C39 C52 118.9(3)
C39 C40 C41 121.3(3)
C39 C40 C45 120.7(3)
C41 C40 C45 117.9(3)
C42 C41 C40 121.5(3)
C42 C41 H41 119.3
C40 C41 H41 119.3
C41 C42 C43 120.4(3)
C41 C42 H42 119.8
C43 C42 H42 119.8
C44 C43 C42 120.2(3)
C44 C43 H43 119.9
C42 C43 H43 119.9
C43 C44 C45 120.9(3)
C43 C44 H44 119.5
C45 C44 H44 119.5
C46 C45 C44 121.8(3)
C46 C45 C40 119.1(3)
C44 C45 C40 119.1(3)
C47 C46 C45 121.4(3)
C47 C46 C53 119.1(3)
C45 C46 C53 119.5(3)
C46 C47 C48 121.9(3)
C46 C47 C52 119.5(3)
C48 C47 C52 118.6(3)
C49 C48 C47 121.1(3)
C49 C48 H48 119.4
C47 C48 H48 119.4
C48 C49 C50 120.5(3)
C48 C49 H49 119.8
C50 C49 H49 119.8
C51 C50 C49 120.1(3)
C51 C50 H50 120.0
C49 C50 H50 120.0
C50 C51 C52 121.3(3)
C50 C51 H51 119.3
C52 C51 H51 119.3
C51 C52 C47 118.4(3)
C51 C52 C39 121.2(3)
C47 C52 C39 120.4(3)
N1 C53 C46 179.3(4)

loop_
_geom_bond_atom_site_label_1
_geom_bond_atom_site_label_2
_geom_bond_distance
Cl1 C54 1.761(4)
Cl2 C54 1.762(4)
Cl3 C55 1.758(5)
Cl4 C55 1.744(5)
C54 H54A 0.9700
C54 H54B 0.9700
C55 H55A 0.9700
C55 H55B 0.9700
Fe1 C37 1.879(3)
Fe1 C5 2.127(3)
Fe1 C3 2.129(3)
Fe1 C2 2.131(3)
Fe1 C1 2.144(3)
Fe1 C4 2.149(3)
Fe1 P2 2.1816(8)
Fe1 P1 2.1816(7)
P1 C19 1.833(3)
P1 C11 1.839(3)
P1 C13 1.852(3)
P2 C25 1.830(3)
P2 C31 1.842(3)
P2 C12 1.872(3)
N1 C53 1.144(5)
C1 C2 1.423(4)
C1 C5 1.427(4)
C1 C6 1.500(4)
C2 C3 1.435(4)
C2 C7 1.504(4)
C3 C4 1.420(4)
C3 C8 1.508(4)
C4 C5 1.436(4)
C4 C9 1.499(4)
C5 C10 1.498(4)
C6 H6A 0.9600
C6 H6B 0.9600
C6 H6C 0.9600
C7 H7A 0.9600
C7 H7B 0.9600
C7 H7C 0.9600
C8 H8A 0.9600
C8 H8B 0.9600
C8 H8C 0.9600
C9 H9A 0.9600
C9 H9B 0.9600
C9 H9C 0.9600
C10 H10A 0.9600
C10 H10B 0.9600
C10 H10C 0.9600
C11 C12 1.531(4)
C11 H11A 0.9700
C11 H11B 0.9700
C12 H12A 0.9700
C12 H12B 0.9700
C13 C18 1.393(4)
C13 C14 1.400(4)
C14 C15 1.392(4)
C14 H14 0.9300
C15 C16 1.388(5)
C15 H15 0.9300
C16 C17 1.387(5)
C16 H16 0.9300
C17 C18 1.403(4)
C17 H17 0.9300
C18 H18 0.9300
C19 C20 1.400(4)
C19 C24 1.404(4)
C20 C21 1.388(4)
C20 H20 0.9300
C21 C22 1.394(5)
C21 H21 0.9300
C22 C23 1.385(5)
C22 H22 0.9300
C23 C24 1.392(4)
C23 H23 0.9300
C24 H24 0.9300
C25 C26 1.388(4)
C25 C30 1.409(4)
C26 C27 1.396(4)
C26 H26 0.9300
C27 C28 1.392(5)
C27 H27 0.9300
C28 C29 1.389(5)
C28 H28 0.9300
C29 C30 1.385(5)
C29 H29 0.9300
C30 H30 0.9300
C31 C36 1.395(4)
C31 C32 1.396(4)
C32 C33 1.400(4)
C32 H32 0.9300
C33 C34 1.384(5)
C33 H33 0.9300
C34 C35 1.376(5)
C34 H34 0.9300
C35 C36 1.396(4)
C35 H35 0.9300
C36 H36 0.9300
C37 C38 1.234(4)
C38 C39 1.420(4)
C39 C40 1.425(4)
C39 C52 1.432(4)
C40 C41 1.428(4)
C40 C45 1.436(4)
C41 C42 1.363(5)
C41 H41 0.9300
C42 C43 1.417(5)
C42 H42 0.9300
C43 C44 1.371(5)
C43 H43 0.9300
C44 C45 1.422(4)
C44 H44 0.9300
C45 C46 1.415(4)
C46 C47 1.410(4)
C46 C53 1.434(4)
C47 C48 1.429(4)
C47 C52 1.431(4)
C48 C49 1.361(5)
C48 H48 0.9300
C49 C50 1.414(4)
C49 H49 0.9300
C50 C51 1.370(4)
C50 H50 0.9300
C51 C52 1.423(4)
C51 H51 0.9300

loop_
_geom_torsion_atom_site_label_1
_geom_torsion_atom_site_label_2
_geom_torsion_atom_site_label_3
_geom_torsion_atom_site_label_4
_geom_torsion
C37 Fe1 P1 C19 -64.13(14)
C5 Fe1 P1 C19 32.04(14)
C3 Fe1 P1 C19 103.04(14)
C2 Fe1 P1 C19 97.2(3)
C1 Fe1 P1 C19 15.78(18)
C4 Fe1 P1 C19 70.50(14)
P2 Fe1 P1 C19 -152.25(11)
C37 Fe1 P1 C11 54.20(13)
C5 Fe1 P1 C11 150.37(13)
C3 Fe1 P1 C11 -138.63(14)
C2 Fe1 P1 C11 -144.5(3)
C1 Fe1 P1 C11 134.12(17)
C4 Fe1 P1 C11 -171.17(13)
P2 Fe1 P1 C11 -33.92(10)
C37 Fe1 P1 C13 168.86(14)
C5 Fe1 P1 C13 -94.97(14)
C3 Fe1 P1 C13 -23.98(15)
C2 Fe1 P1 C13 -29.8(3)
C1 Fe1 P1 C13 -111.23(18)
C4 Fe1 P1 C13 -56.51(14)
P2 Fe1 P1 C13 80.74(11)
C37 Fe1 P2 C25 47.95(14)
C5 Fe1 P2 C25 -65.0(4)
C3 Fe1 P2 C25 -107.16(14)
C2 Fe1 P2 C25 -66.80(14)
C1 Fe1 P2 C25 -36.79(16)
C4 Fe1 P2 C25 -132.80(16)
P1 Fe1 P2 C25 133.90(11)
C37 Fe1 P2 C31 170.72(14)
C5 Fe1 P2 C31 57.7(4)
C3 Fe1 P2 C31 15.60(14)
C2 Fe1 P2 C31 55.97(14)
C1 Fe1 P2 C31 85.98(16)
C4 Fe1 P2 C31 -10.04(17)
P1 Fe1 P2 C31 -103.33(12)
C37 Fe1 P2 C12 -70.35(14)
C5 Fe1 P2 C12 176.7(4)
C3 Fe1 P2 C12 134.54(14)
C2 Fe1 P2 C12 174.90(13)
C1 Fe1 P2 C12 -155.09(15)
C4 Fe1 P2 C12 108.90(16)
P1 Fe1 P2 C12 15.61(11)
C37 Fe1 C1 C2 -136.24(19)
C5 Fe1 C1 C2 119.1(3)
C3 Fe1 C1 C2 38.00(17)
C4 Fe1 C1 C2 80.83(19)
P2 Fe1 C1 C2 -51.3(2)
P1 Fe1 C1 C2 144.36(15)
C37 Fe1 C1 C5 104.63(19)
C3 Fe1 C1 C5 -81.13(19)
C2 Fe1 C1 C5 -119.1(3)
C4 Fe1 C1 C5 -38.30(17)
P2 Fe1 C1 C5 -170.44(14)
P1 Fe1 C1 C5 25.2(2)
C37 Fe1 C1 C6 -15.0(3)
C5 Fe1 C1 C6 -119.6(4)
C3 Fe1 C1 C6 159.2(3)
C2 Fe1 C1 C6 121.2(4)
C4 Fe1 C1 C6 -157.9(3)
P2 Fe1 C1 C6 69.9(3)
P1 Fe1 C1 C6 -94.4(3)
C5 C1 C2 C3 -1.2(3)
C6 C1 C2 C3 173.8(3)
Fe1 C1 C2 C3 -60.85(19)
C5 C1 C2 C7 -170.3(3)
C6 C1 C2 C7 4.7(5)
Fe1 C1 C2 C7 130.1(3)
C5 C1 C2 Fe1 59.7(2)
C6 C1 C2 Fe1 -125.4(3)
C37 Fe1 C2 C1 49.5(2)
C5 Fe1 C2 C1 -37.14(17)
C3 Fe1 C2 C1 -118.0(3)
C4 Fe1 C2 C1 -80.45(19)
P2 Fe1 C2 C1 142.43(16)
P1 Fe1 C2 C1 -109.9(2)
C37 Fe1 C2 C3 167.49(17)
C5 Fe1 C2 C3 80.86(19)
C1 Fe1 C2 C3 118.0(3)
C4 Fe1 C2 C3 37.55(17)
P2 Fe1 C2 C3 -99.57(17)
P1 Fe1 C2 C3 8.1(3)
C37 Fe1 C2 C7 -72.6(3)
C5 Fe1 C2 C7 -159.2(3)
C3 Fe1 C2 C7 119.9(4)
C1 Fe1 C2 C7 -122.1(4)
C4 Fe1 C2 C7 157.5(3)
P2 Fe1 C2 C7 20.4(3)
P1 Fe1 C2 C7 128.0(3)
C1 C2 C3 C4 -0.4(3)
C7 C2 C3 C4 168.8(3)
Fe1 C2 C3 C4 -61.81(19)
C1 C2 C3 C8 -169.7(3)
C7 C2 C3 C8 -0.5(5)
Fe1 C2 C3 C8 128.9(3)
C1 C2 C3 Fe1 61.38(19)
C7 C2 C3 Fe1 -129.4(3)
C37 Fe1 C3 C4 92.7(3)
C5 Fe1 C3 C4 37.26(17)
C2 Fe1 C3 C4 117.8(3)
C1 Fe1 C3 C4 80.28(19)
P2 Fe1 C3 C4 -152.11(15)
P1 Fe1 C3 C4 -58.78(18)
C37 Fe1 C3 C2 -25.1(3)
C5 Fe1 C3 C2 -80.55(19)
C1 Fe1 C3 C2 -37.52(18)
C4 Fe1 C3 C2 -117.8(3)
P2 Fe1 C3 C2 90.08(17)
P1 Fe1 C3 C2 -176.58(15)
C37 Fe1 C3 C8 -143.1(3)
C5 Fe1 C3 C8 161.4(3)
C2 Fe1 C3 C8 -118.1(4)
C1 Fe1 C3 C8 -155.6(3)
C4 Fe1 C3 C8 124.1(4)
P2 Fe1 C3 C8 -28.0(3)
P1 Fe1 C3 C8 65.3(3)
C2 C3 C4 C5 1.9(3)
C8 C3 C4 C5 170.6(3)
Fe1 C3 C4 C5 -59.30(19)
C2 C3 C4 C9 -168.9(3)
C8 C3 C4 C9 -0.2(5)
Fe1 C3 C4 C9 129.9(3)
C2 C3 C4 Fe1 61.19(19)
C8 C3 C4 Fe1 -130.1(3)
C37 Fe1 C4 C3 -139.17(19)
C5 Fe1 C4 C3 -119.2(2)
C2 Fe1 C4 C3 -38.14(17)
C1 Fe1 C4 C3 -81.13(19)
P2 Fe1 C4 C3 41.9(2)
P1 Fe1 C4 C3 131.33(16)
C37 Fe1 C4 C5 -19.9(2)
C3 Fe1 C4 C5 119.2(2)
C2 Fe1 C4 C5 81.09(18)
C1 Fe1 C4 C5 38.10(17)
P2 Fe1 C4 C5 161.12(14)
P1 Fe1 C4 C5 -109.43(16)
C37 Fe1 C4 C9 98.2(3)
C5 Fe1 C4 C9 118.1(4)
C3 Fe1 C4 C9 -122.7(4)
C2 Fe1 C4 C9 -160.8(3)
C1 Fe1 C4 C9 156.2(3)
P2 Fe1 C4 C9 -80.8(3)
P1 Fe1 C4 C9 8.7(3)
C2 C1 C5 C4 2.3(3)
C6 C1 C5 C4 -172.7(3)
Fe1 C1 C5 C4 62.15(19)
C2 C1 C5 C10 174.2(3)
C6 C1 C5 C10 -0.8(5)
Fe1 C1 C5 C10 -126.0(3)
C2 C1 C5 Fe1 -59.8(2)
C6 C1 C5 Fe1 125.1(3)
C3 C4 C5 C1 -2.6(3)
C9 C4 C5 C1 168.5(3)
Fe1 C4 C5 C1 -62.1(2)
C3 C4 C5 C10 -174.5(3)
C9 C4 C5 C10 -3.4(5)
Fe1 C4 C5 C10 126.0(3)
C3 C4 C5 Fe1 59.49(19)
C9 C4 C5 Fe1 -129.4(3)
C37 Fe1 C5 C1 -76.92(19)
C3 Fe1 C5 C1 80.39(19)
C2 Fe1 C5 C1 37.00(17)
C4 Fe1 C5 C1 117.2(2)
P2 Fe1 C5 C1 35.1(5)
P1 Fe1 C5 C1 -164.61(15)
C37 Fe1 C5 C4 165.88(18)
C3 Fe1 C5 C4 -36.81(17)
C2 Fe1 C5 C4 -80.20(18)
C1 Fe1 C5 C4 -117.2(3)
P2 Fe1 C5 C4 -82.1(4)
P1 Fe1 C5 C4 78.18(17)
C37 Fe1 C5 C10 44.8(3)
C3 Fe1 C5 C10 -157.9(3)
C2 Fe1 C5 C10 158.7(3)
C1 Fe1 C5 C10 121.7(4)
C4 Fe1 C5 C10 -121.1(4)
P2 Fe1 C5 C10 156.8(3)
P1 Fe1 C5 C10 -42.9(3)
C19 P1 C11 C12 174.6(2)
C13 P1 C11 C12 -80.2(2)
Fe1 P1 C11 C12 48.6(2)
P1 C11 C12 P2 -36.2(2)
C25 P2 C12 C11 -117.2(2)
C31 P2 C12 C11 140.3(2)
Fe1 P2 C12 C11 10.2(2)
C19 P1 C13 C18 -135.2(2)
C11 P1 C13 C18 116.3(2)
Fe1 P1 C13 C18 -1.3(3)
C19 P1 C13 C14 47.2(3)
C11 P1 C13 C14 -61.3(3)
Fe1 P1 C13 C14 -178.9(2)
C18 C13 C14 C15 -0.6(5)
P1 C13 C14 C15 177.0(2)
C13 C14 C15 C16 0.6(5)
C14 C15 C16 C17 -0.6(5)
C15 C16 C17 C18 0.8(5)
C14 C13 C18 C17 0.8(4)
P1 C13 C18 C17 -176.9(2)
C16 C17 C18 C13 -0.9(5)
C11 P1 C19 C20 137.6(2)
C13 P1 C19 C20 33.0(3)
Fe1 P1 C19 C20 -103.6(2)
C11 P1 C19 C24 -48.8(3)
C13 P1 C19 C24 -153.4(2)
Fe1 P1 C19 C24 70.0(3)
C24 C19 C20 C21 1.2(4)
P1 C19 C20 C21 174.9(2)
C19 C20 C21 C22 -0.2(5)
C20 C21 C22 C23 -0.3(5)
C21 C22 C23 C24 -0.2(5)
C22 C23 C24 C19 1.2(5)
C20 C19 C24 C23 -1.7(4)
P1 C19 C24 C23 -175.5(2)
C31 P2 C25 C26 -119.9(2)
C12 P2 C25 C26 134.9(2)
Fe1 P2 C25 C26 13.5(3)
C31 P2 C25 C30 57.8(3)
C12 P2 C25 C30 -47.3(3)
Fe1 P2 C25 C30 -168.7(2)
C30 C25 C26 C27 -0.4(4)
P2 C25 C26 C27 177.4(2)
C25 C26 C27 C28 0.9(5)
C26 C27 C28 C29 -0.8(5)
C27 C28 C29 C30 0.3(5)
C28 C29 C30 C25 0.1(5)
C26 C25 C30 C29 0.0(5)
P2 C25 C30 C29 -177.8(2)
C25 P2 C31 C36 -149.8(3)
C12 P2 C31 C36 -43.8(3)
Fe1 P2 C31 C36 78.5(3)
C25 P2 C31 C32 34.0(3)
C12 P2 C31 C32 140.0(3)
Fe1 P2 C31 C32 -97.7(3)
C36 C31 C32 C33 0.2(5)
P2 C31 C32 C33 176.6(3)
C31 C32 C33 C34 -1.1(5)
C32 C33 C34 C35 1.0(5)
C33 C34 C35 C36 -0.1(5)
C32 C31 C36 C35 0.6(4)
P2 C31 C36 C35 -175.7(2)
C34 C35 C36 C31 -0.7(5)
C5 Fe1 C37 C38 27(14)
C3 Fe1 C37 C38 -23(14)
C2 Fe1 C37 C38 -40(14)
C1 Fe1 C37 C38 -11(14)
C4 Fe1 C37 C38 39(14)
P2 Fe1 C37 C38 -142(14)
P1 Fe1 C37 C38 133(14)
Fe1 C37 C38 C39 -151(10)
C37 C38 C39 C40 109(8)
C37 C38 C39 C52 -71(8)
C38 C39 C40 C41 -0.3(4)
C52 C39 C40 C41 -179.7(3)
C38 C39 C40 C45 177.6(3)
C52 C39 C40 C45 -1.9(4)
C39 C40 C41 C42 177.4(3)
C45 C40 C41 C42 -0.5(5)
C40 C41 C42 C43 1.1(5)
C41 C42 C43 C44 -0.5(6)
C42 C43 C44 C45 -0.7(5)
C43 C44 C45 C46 -178.1(3)
C43 C44 C45 C40 1.4(5)
C39 C40 C45 C46 0.9(4)
C41 C40 C45 C46 178.8(3)
C39 C40 C45 C44 -178.6(3)
C41 C40 C45 C44 -0.7(4)
C44 C45 C46 C47 -180.0(3)
C40 C45 C46 C47 0.5(4)
C44 C45 C46 C53 1.4(5)
C40 C45 C46 C53 -178.1(3)
C45 C46 C47 C48 -179.9(3)
C53 C46 C47 C48 -1.3(5)
C45 C46 C47 C52 -0.9(4)
C53 C46 C47 C52 177.8(3)
C46 C47 C48 C49 179.5(3)
C52 C47 C48 C49 0.5(5)
C47 C48 C49 C50 -0.9(5)
C48 C49 C50 C51 0.9(5)
C49 C50 C51 C52 -0.4(5)
C50 C51 C52 C47 0.0(4)
C50 C51 C52 C39 -178.9(3)
C46 C47 C52 C51 -179.0(3)
C48 C47 C52 C51 0.0(4)
C46 C47 C52 C39 -0.2(4)
C48 C47 C52 C39 178.9(3)
C38 C39 C52 C51 0.9(4)
C40 C39 C52 C51 -179.6(3)
C38 C39 C52 C47 -177.9(3)
C40 C39 C52 C47 1.6(4)
C47 C46 C53 N1 -89(32)
C45 C46 C53 N1 90(32)
